data_1544423
loop_
_publ_author_name
'Wu, Hongmiao'
'Yang, Bin'
'Zhu, Lin'
'Lu, Ronghua'
'Li, Guigen'
'Lu, Hongjian'

_publ_section_title
;
 High-Valent Palladium-Promoted Formal Wagner-Meerwein Rearrangement.
;
_journal_issue 22
_journal_name_full 'Organic letters'
_journal_page_first 5804
_journal_paper_doi 10.1021/acs.orglett.6b02706
_journal_volume 18
_journal_year 2016
_chemical_formula_sum 'C12 H12 F N O3'
_chemical_formula_weight 237.23
_chemical_name_common ZL-04171
_chemical_name_systematic
; 
 ? 
;
_space_group_IT_number 19
_symmetry_cell_setting orthorhombic
_symmetry_space_group_name_Hall 'P 2ac 2ab'
_symmetry_space_group_name_H-M 'P 21 21 21'
_atom_sites_solution_hydrogens geom
_atom_sites_solution_primary direct
_atom_sites_solution_secondary difmap
_audit_creation_method SHELXL-97
_cell_angle_alpha 90.00
_cell_angle_beta 90.00
_cell_angle_gamma 90.00
_cell_formula_units_Z 8
_cell_length_a 5.6649(4)
_cell_length_b 19.698(2)
_cell_length_c 20.7080(15)
_cell_measurement_reflns_used 617
_cell_measurement_temperature 293(2)
_cell_measurement_theta_max 57.9380
_cell_measurement_theta_min 6.1870
_cell_volume 2310.7(3)
_computing_cell_refinement 'Bruker FRAMBO'
_computing_data_collection 'Bruker FRAMBO'
_computing_data_reduction 'Bruker SAINT'
_computing_molecular_graphics 'Bruker SHELXTL'
_computing_publication_material 'Bruker SHELXTL'
_computing_structure_refinement 'SHELXL-97 (Sheldrick, 1997)'
_computing_structure_solution 'SHELXS-97 (Sheldrick, 1990)'
_diffrn_ambient_temperature 293(2)
_diffrn_measured_fraction_theta_full 1.000
_diffrn_measured_fraction_theta_max 1.000
_diffrn_measurement_device_type 'CCD area detector'
_diffrn_measurement_method 'phi and omega scans'
_diffrn_radiation_monochromator graphite
_diffrn_radiation_source 'fine-focus sealed tube'
_diffrn_radiation_type CuK\a
_diffrn_radiation_wavelength 1.54178
_diffrn_reflns_av_R_equivalents 0.0420
_diffrn_reflns_av_sigmaI/netI 0.1172
_diffrn_reflns_limit_h_max 6
_diffrn_reflns_limit_h_min -3
_diffrn_reflns_limit_k_max 23
_diffrn_reflns_limit_k_min -17
_diffrn_reflns_limit_l_max 24
_diffrn_reflns_limit_l_min -20
_diffrn_reflns_number 5103
_diffrn_reflns_theta_full 66.02
_diffrn_reflns_theta_max 66.02
_diffrn_reflns_theta_min 3.10
_exptl_absorpt_coefficient_mu 0.924
_exptl_absorpt_correction_T_max 0.9297
_exptl_absorpt_correction_T_min 0.7690
_exptl_absorpt_correction_type multi-scan
_exptl_absorpt_process_details SADABS
_exptl_crystal_density_diffrn 1.364
_exptl_crystal_density_method 'not measured'
_exptl_crystal_description block
_exptl_crystal_F_000 992
_exptl_crystal_size_max 0.30
_exptl_crystal_size_mid 0.10
_exptl_crystal_size_min 0.08
_refine_diff_density_max 0.238
_refine_diff_density_min -0.213
_refine_diff_density_rms 0.044
_refine_ls_abs_structure_details 'Flack H D (1983), Acta Cryst. A39, 876-881'
_refine_ls_abs_structure_Flack 0.1(4)
_refine_ls_extinction_coef 0.00114(6)
_refine_ls_extinction_expression Fc^*^=kFc[1+0.001xFc^2^\l^3^/sin(2\q)]^-1/4^
_refine_ls_extinction_method SHELXL
_refine_ls_goodness_of_fit_ref 0.941
_refine_ls_hydrogen_treatment mixed
_refine_ls_matrix_type full
_refine_ls_number_parameters 312
_refine_ls_number_reflns 3472
_refine_ls_number_restraints 0
_refine_ls_restrained_S_all 0.941
_refine_ls_R_factor_all 0.1291
_refine_ls_R_factor_gt 0.0639
_refine_ls_shift/su_max 0.000
_refine_ls_shift/su_mean 0.000
_refine_ls_structure_factor_coef Fsqd
_refine_ls_weighting_details 'calc w=1/[\s^2^(Fo^2^)+(0.0001P)^2^+0.0000P] where P=(Fo^2^+2Fc^2^)/3'
_refine_ls_weighting_scheme calc
_refine_ls_wR_factor_gt 0.0809
_refine_ls_wR_factor_ref 0.1063
_reflns_number_gt 1781
_reflns_number_total 3472
_reflns_threshold_expression >2sigma(I)
_cod_data_source_file ol6b02706_si_002.cif
_cod_data_source_block 160427a
_cod_depositor_comments
;
The following automatic conversions were performed:

'_symmetry_cell_setting' value 'Orthorhombic' changed to
'orthorhombic' according to
/usr/data/users/saulius/crontab/automatic-downloads/rss-feeds/ACS/lib/dictionaries/cif_core.dic
dictionary named 'cif_core.dic' version 2.4.2 from 2011-04-26.

'_exptl_absorpt_correction_type' value 'MULTI-SCAN' changed to
'multi-scan' according to
/usr/data/users/saulius/crontab/automatic-downloads/rss-feeds/ACS/lib/dictionaries/cif_core.dic
dictionary named 'cif_core.dic' version 2.4.2 from 2011-04-26.

Automatic conversion script
Id: cif_fix_values 4268 2015-11-12 08:31:59Z antanas 

 Adding full bibliography for 1544423--1544424.cif.
;
_cod_original_sg_symbol_H-M P2(1)2(1)2(1)
_cod_database_code 1544423

loop_
_symmetry_equiv_pos_as_xyz
'x, y, z'
'-x+1/2, -y, z+1/2'
'-x, y+1/2, -z+1/2'
'x+1/2, -y+1/2, -z'

loop_
_atom_site_label
_atom_site_type_symbol
_atom_site_fract_x
_atom_site_fract_y
_atom_site_fract_z
_atom_site_U_iso_or_equiv
_atom_site_adp_type
_atom_site_occupancy
_atom_site_symmetry_multiplicity
_atom_site_calc_flag
_atom_site_refinement_flags
F1 F 0.6239(7) 0.2900(2) 0.02153(15) 0.0833(13) Uani 1 1 d .
F2 F 0.1792(9) 0.6660(3) 0.03786(18) 0.133(2) Uani 1 1 d .
N1 N 0.6776(8) 0.3631(2) 0.2235(2) 0.0443(13) Uani 1 1 d .
N2 N 0.1819(9) 0.5769(3) 0.2361(2) 0.0484(13) Uani 1 1 d .
O1 O 0.5493(7) 0.3827(2) 0.12340(17) 0.0525(11) Uani 1 1 d .
O2 O 0.3462(7) 0.4298(2) 0.20486(19) 0.0555(12) Uani 1 1 d .
O3 O 1.0096(7) 0.2971(2) 0.20411(17) 0.0637(13) Uani 1 1 d .
O4 O 0.0633(7) 0.5643(2) 0.13370(18) 0.0565(12) Uani 1 1 d .
O5 O -0.1487(7) 0.5127(2) 0.2108(2) 0.0590(12) Uani 1 1 d .
O6 O 0.5131(8) 0.6443(2) 0.22229(18) 0.0769(15) Uani 1 1 d .
C1 C 0.5096(11) 0.3959(3) 0.1867(3) 0.0479(15) Uani 1 1 d .
C2 C 0.8431(11) 0.3297(3) 0.1863(3) 0.0506(16) Uani 1 1 d .
C3 C 0.7635(10) 0.3420(3) 0.1159(3) 0.0471(15) Uani 1 1 d .
C4 C 0.7020(12) 0.2745(3) 0.0850(3) 0.0603(19) Uani 1 1 d .
H4 H 0.8459 0.2471 0.0820 0.072 Uiso 1 1 calc R
C5 C 0.5154(11) 0.2337(3) 0.1193(3) 0.069(2) Uani 1 1 d .
H5A H 0.3772 0.2611 0.1254 0.104 Uiso 1 1 calc R
H5B H 0.5744 0.2192 0.1605 0.104 Uiso 1 1 calc R
H5C H 0.4758 0.1946 0.0938 0.104 Uiso 1 1 calc R
C6 C 0.9483(11) 0.3823(3) 0.0777(3) 0.0614(19) Uani 1 1 d .
H6A H 0.8957 0.3878 0.0340 0.092 Uiso 1 1 calc R
H6B H 1.0956 0.3582 0.0781 0.092 Uiso 1 1 calc R
H6C H 0.9693 0.4261 0.0972 0.092 Uiso 1 1 calc R
C7 C 0.6826(10) 0.3663(3) 0.2935(2) 0.0408(14) Uani 1 1 d .
C8 C 0.4955(11) 0.3398(3) 0.3270(3) 0.0545(16) Uani 1 1 d .
H8 H 0.3690 0.3201 0.3054 0.065 Uiso 1 1 calc R
C9 C 0.4993(12) 0.3433(3) 0.3945(3) 0.0648(19) Uani 1 1 d .
H9 H 0.3753 0.3253 0.4185 0.078 Uiso 1 1 calc R
C10 C 0.6879(12) 0.3734(3) 0.4253(3) 0.0608(19) Uani 1 1 d .
H10 H 0.6898 0.3766 0.4701 0.073 Uiso 1 1 calc R
C11 C 0.8731(11) 0.3989(3) 0.3899(3) 0.0573(18) Uani 1 1 d .
H11 H 1.0019 0.4178 0.4111 0.069 Uiso 1 1 calc R
C12 C 0.8705(11) 0.3967(3) 0.3229(3) 0.0522(17) Uani 1 1 d .
H12 H 0.9928 0.4154 0.2988 0.063 Uiso 1 1 calc R
C13 C 0.0109(11) 0.5482(3) 0.1960(3) 0.0485(15) Uani 1 1 d .
C14 C 0.3458(12) 0.6129(3) 0.2020(3) 0.0544(17) Uani 1 1 d .
C15 C 0.2824(13) 0.6047(4) 0.1300(3) 0.0630(19) Uani 1 1 d .
C16 C 0.2235(15) 0.6727(4) 0.1055(4) 0.087(3) Uani 1 1 d .
H16 H 0.3640 0.7013 0.1105 0.105 Uiso 1 1 calc R
C17 C 0.0210(12) 0.7088(4) 0.1376(3) 0.091(3) Uani 1 1 d .
H17A H 0.0016 0.7529 0.1186 0.136 Uiso 1 1 calc R
H17B H 0.0533 0.7136 0.1829 0.136 Uiso 1 1 calc R
H17C H -0.1210 0.6829 0.1319 0.136 Uiso 1 1 calc R
C18 C 0.4635(11) 0.5666(3) 0.0890(3) 0.073(2) Uani 1 1 d .
H18A H 0.5018 0.5243 0.1095 0.109 Uiso 1 1 calc R
H18B H 0.6037 0.5936 0.0849 0.109 Uiso 1 1 calc R
H18C H 0.3987 0.5579 0.0470 0.109 Uiso 1 1 calc R
C19 C 0.1753(11) 0.5721(3) 0.3052(3) 0.0457(15) Uani 1 1 d .
C20 C -0.0112(12) 0.6009(3) 0.3381(3) 0.0562(17) Uani 1 1 d .
H20 H -0.1349 0.6214 0.3158 0.067 Uiso 1 1 calc R
C21 C -0.0104(13) 0.5988(3) 0.4047(3) 0.067(2) Uani 1 1 d .
H21 H -0.1330 0.6190 0.4275 0.081 Uiso 1 1 calc R
C22 C 0.1677(13) 0.5674(3) 0.4374(3) 0.067(2) Uani 1 1 d .
H22 H 0.1643 0.5655 0.4823 0.080 Uiso 1 1 calc R
C23 C 0.3534(13) 0.5383(3) 0.4041(3) 0.066(2) Uani 1 1 d .
H23 H 0.4751 0.5173 0.4266 0.079 Uiso 1 1 calc R
C24 C 0.3592(12) 0.5402(3) 0.3362(3) 0.0559(17) Uani 1 1 d .
H24 H 0.4826 0.5206 0.3132 0.067 Uiso 1 1 calc R

loop_
_atom_site_aniso_label
_atom_site_aniso_U_11
_atom_site_aniso_U_22
_atom_site_aniso_U_33
_atom_site_aniso_U_23
_atom_site_aniso_U_13
_atom_site_aniso_U_12
F1 0.107(3) 0.093(3) 0.049(2) -0.009(2) -0.018(2) -0.004(3)
F2 0.188(5) 0.149(5) 0.062(3) 0.028(3) -0.052(3) -0.043(4)
N1 0.037(3) 0.056(3) 0.039(3) 0.003(3) 0.002(2) 0.007(3)
N2 0.042(3) 0.061(4) 0.042(3) -0.008(3) -0.006(2) -0.013(3)
O1 0.046(3) 0.063(3) 0.048(2) -0.005(2) -0.005(2) 0.015(2)
O2 0.045(3) 0.059(3) 0.062(3) -0.008(2) -0.003(2) 0.013(2)
O3 0.051(3) 0.089(3) 0.052(2) 0.002(2) -0.007(2) 0.027(3)
O4 0.052(3) 0.067(3) 0.050(2) 0.000(2) -0.009(2) -0.020(2)
O5 0.047(3) 0.064(3) 0.065(3) 0.003(2) 0.003(2) -0.015(3)
O6 0.078(3) 0.100(4) 0.053(3) -0.004(3) -0.004(3) -0.044(3)
C1 0.040(3) 0.054(4) 0.050(4) -0.004(3) 0.005(3) 0.002(4)
C2 0.045(4) 0.059(4) 0.048(4) 0.001(3) -0.004(3) 0.003(3)
C3 0.045(3) 0.053(4) 0.044(3) 0.007(3) -0.006(3) -0.004(3)
C4 0.063(5) 0.059(4) 0.059(4) -0.012(4) -0.008(4) 0.007(4)
C5 0.066(5) 0.052(4) 0.090(5) -0.005(4) -0.002(5) 0.000(4)
C6 0.054(4) 0.077(5) 0.053(4) 0.006(4) 0.004(3) -0.012(4)
C7 0.043(4) 0.043(3) 0.037(3) -0.003(3) 0.009(3) 0.004(3)
C8 0.041(4) 0.069(4) 0.054(4) -0.004(3) -0.002(3) 0.000(4)
C9 0.064(5) 0.077(5) 0.053(4) 0.011(4) 0.018(4) 0.001(5)
C10 0.056(4) 0.077(5) 0.049(4) -0.008(4) 0.000(4) 0.004(4)
C11 0.050(4) 0.064(4) 0.058(4) -0.007(4) -0.012(3) -0.008(4)
C12 0.051(4) 0.058(4) 0.048(3) 0.001(3) -0.005(3) -0.011(3)
C13 0.041(4) 0.053(4) 0.051(4) -0.002(3) -0.001(3) -0.001(4)
C14 0.050(4) 0.065(4) 0.049(4) -0.005(4) -0.002(3) -0.016(4)
C15 0.065(5) 0.067(5) 0.057(4) 0.007(4) -0.016(4) -0.019(4)
C16 0.092(6) 0.082(6) 0.088(6) 0.003(5) -0.039(5) -0.011(5)
C17 0.084(6) 0.067(5) 0.122(7) 0.014(5) -0.003(6) 0.014(5)
C18 0.066(5) 0.103(6) 0.050(4) -0.017(4) 0.015(4) -0.007(5)
C19 0.047(4) 0.049(4) 0.040(3) -0.003(3) 0.001(3) -0.007(3)
C20 0.045(4) 0.069(5) 0.055(4) 0.000(4) -0.008(4) 0.011(4)
C21 0.058(5) 0.081(5) 0.062(4) -0.011(4) 0.006(4) -0.003(5)
C22 0.079(6) 0.072(5) 0.049(4) 0.001(4) 0.001(4) -0.014(5)
C23 0.078(5) 0.064(5) 0.055(4) 0.004(4) -0.025(4) 0.001(4)
C24 0.056(4) 0.060(4) 0.051(4) -0.006(3) -0.001(3) 0.003(4)

loop_
_atom_type_symbol
_atom_type_description
_atom_type_scat_dispersion_real
_atom_type_scat_dispersion_imag
_atom_type_scat_source
C C 0.0181 0.0091 'International Tables Vol C Tables 4.2.6.8 and 6.1.1.4'
H H 0.0000 0.0000 'International Tables Vol C Tables 4.2.6.8 and 6.1.1.4'
N N 0.0311 0.0180 'International Tables Vol C Tables 4.2.6.8 and 6.1.1.4'
O O 0.0492 0.0322 'International Tables Vol C Tables 4.2.6.8 and 6.1.1.4'
F F 0.0727 0.0534 'International Tables Vol C Tables 4.2.6.8 and 6.1.1.4'

loop_
_geom_angle_atom_site_label_1
_geom_angle_atom_site_label_2
_geom_angle_atom_site_label_3
_geom_angle
C1 N1 C2 112.5(4)
C1 N1 C7 123.0(5)
C2 N1 C7 124.4(5)
C14 N2 C13 112.0(5)
C14 N2 C19 124.6(5)
C13 N2 C19 123.3(5)
C1 O1 C3 110.1(5)
C13 O4 C15 111.0(5)
O2 C1 O1 122.4(6)
O2 C1 N1 128.3(6)
O1 C1 N1 109.3(5)
O3 C2 N1 128.1(5)
O3 C2 C3 127.2(6)
N1 C2 C3 104.7(5)
O1 C3 C4 109.5(5)
O1 C3 C6 109.7(5)
C4 C3 C6 113.1(5)
O1 C3 C2 103.2(5)
C4 C3 C2 109.2(5)
C6 C3 C2 111.6(5)
F1 C4 C5 109.4(5)
F1 C4 C3 106.0(5)
C5 C4 C3 115.5(5)
F1 C4 H4 108.6
C5 C4 H4 108.6
C3 C4 H4 108.6
C4 C5 H5A 109.5
C4 C5 H5B 109.5
H5A C5 H5B 109.5
C4 C5 H5C 109.5
H5A C5 H5C 109.5
H5B C5 H5C 109.5
C3 C6 H6A 109.5
C3 C6 H6B 109.5
H6A C6 H6B 109.5
C3 C6 H6C 109.5
H6A C6 H6C 109.5
H6B C6 H6C 109.5
C12 C7 C8 123.0(5)
C12 C7 N1 118.7(5)
C8 C7 N1 118.3(5)
C7 C8 C9 118.4(6)
C7 C8 H8 120.8
C9 C8 H8 120.8
C10 C9 C8 119.6(6)
C10 C9 H9 120.2
C8 C9 H9 120.2
C11 C10 C9 120.2(6)
C11 C10 H10 119.9
C9 C10 H10 119.9
C10 C11 C12 120.8(6)
C10 C11 H11 119.6
C12 C11 H11 119.6
C7 C12 C11 117.9(6)
C7 C12 H12 121.0
C11 C12 H12 121.0
O5 C13 O4 123.3(6)
O5 C13 N2 128.1(6)
O4 C13 N2 108.6(5)
O6 C14 N2 128.3(6)
O6 C14 C15 125.0(6)
N2 C14 C15 106.7(5)
C16 C15 O4 108.6(6)
C16 C15 C18 114.1(6)
O4 C15 C18 109.2(5)
C16 C15 C14 106.9(6)
O4 C15 C14 101.6(5)
C18 C15 C14 115.5(6)
F2 C16 C15 107.0(6)
F2 C16 C17 110.1(7)
C15 C16 C17 116.7(7)
F2 C16 H16 107.5
C15 C16 H16 107.5
C17 C16 H16 107.5
C16 C17 H17A 109.5
C16 C17 H17B 109.5
H17A C17 H17B 109.5
C16 C17 H17C 109.5
H17A C17 H17C 109.5
H17B C17 H17C 109.5
C15 C18 H18A 109.5
C15 C18 H18B 109.5
H18A C18 H18B 109.5
C15 C18 H18C 109.5
H18A C18 H18C 109.5
H18B C18 H18C 109.5
C24 C19 C20 122.5(5)
C24 C19 N2 118.4(6)
C20 C19 N2 119.0(6)
C19 C20 C21 118.6(7)
C19 C20 H20 120.7
C21 C20 H20 120.7
C22 C21 C20 120.8(7)
C22 C21 H21 119.6
C20 C21 H21 119.6
C21 C22 C23 120.2(6)
C21 C22 H22 119.9
C23 C22 H22 119.9
C22 C23 C24 120.4(6)
C22 C23 H23 119.8
C24 C23 H23 119.8
C19 C24 C23 117.5(6)
C19 C24 H24 121.3
C23 C24 H24 121.3

loop_
_geom_bond_atom_site_label_1
_geom_bond_atom_site_label_2
_geom_bond_distance
F1 C4 1.420(6)
F2 C16 1.428(7)
N1 C1 1.379(7)
N1 C2 1.380(7)
N1 C7 1.451(6)
N2 C14 1.365(7)
N2 C13 1.394(7)
N2 C19 1.435(6)
O1 C1 1.356(6)
O1 C3 1.463(6)
O2 C1 1.202(7)
O3 C2 1.200(7)
O4 C13 1.362(6)
O4 C15 1.476(7)
O5 C13 1.184(6)
O6 C14 1.208(7)
C2 C3 1.544(7)
C3 C4 1.516(7)
C3 C6 1.533(7)
C4 C5 1.506(7)
C4 H4 0.9800
C5 H5A 0.9600
C5 H5B 0.9600
C5 H5C 0.9600
C6 H6A 0.9600
C6 H6B 0.9600
C6 H6C 0.9600
C7 C12 1.365(7)
C7 C8 1.370(8)
C8 C9 1.401(7)
C8 H8 0.9300
C9 C10 1.378(8)
C9 H9 0.9300
C10 C11 1.374(8)
C10 H10 0.9300
C11 C12 1.388(7)
C11 H11 0.9300
C12 H12 0.9300
C14 C15 1.542(8)
C15 C16 1.472(9)
C15 C18 1.528(8)
C16 C17 1.504(9)
C16 H16 0.9800
C17 H17A 0.9600
C17 H17B 0.9600
C17 H17C 0.9600
C18 H18A 0.9600
C18 H18B 0.9600
C18 H18C 0.9600
C19 C24 1.376(7)
C19 C20 1.379(8)
C20 C21 1.380(7)
C20 H20 0.9300
C21 C22 1.364(8)
C21 H21 0.9300
C22 C23 1.383(8)
C22 H22 0.9300
C23 C24 1.406(7)
C23 H23 0.9300
C24 H24 0.9300

loop_
_geom_torsion_atom_site_label_1
_geom_torsion_atom_site_label_2
_geom_torsion_atom_site_label_3
_geom_torsion_atom_site_label_4
_geom_torsion
C3 O1 C1 O2 178.4(6)
C3 O1 C1 N1 -3.4(7)
C2 N1 C1 O2 -178.8(7)
C7 N1 C1 O2 -1.2(11)
C2 N1 C1 O1 3.2(8)
C7 N1 C1 O1 -179.3(5)
C1 N1 C2 O3 179.9(7)
C7 N1 C2 O3 2.4(11)
C1 N1 C2 C3 -1.6(7)
C7 N1 C2 C3 -179.1(5)
C1 O1 C3 C4 118.5(5)
C1 O1 C3 C6 -116.7(6)
C1 O1 C3 C2 2.4(7)
O3 C2 C3 O1 178.1(6)
N1 C2 C3 O1 -0.5(6)
O3 C2 C3 C4 61.7(9)
N1 C2 C3 C4 -116.9(6)
O3 C2 C3 C6 -64.1(9)
N1 C2 C3 C6 117.3(5)
O1 C3 C4 F1 65.9(6)
C6 C3 C4 F1 -56.8(6)
C2 C3 C4 F1 178.2(5)
O1 C3 C4 C5 -55.4(7)
C6 C3 C4 C5 -178.1(5)
C2 C3 C4 C5 56.9(7)
C1 N1 C7 C12 -115.5(7)
C2 N1 C7 C12 61.7(8)
C1 N1 C7 C8 63.1(8)
C2 N1 C7 C8 -119.7(7)
C12 C7 C8 C9 -1.1(10)
N1 C7 C8 C9 -179.6(5)
C7 C8 C9 C10 0.7(10)
C8 C9 C10 C11 -1.2(11)
C9 C10 C11 C12 2.1(10)
C8 C7 C12 C11 1.9(10)
N1 C7 C12 C11 -179.5(5)
C10 C11 C12 C7 -2.4(10)
C15 O4 C13 O5 -175.3(6)
C15 O4 C13 N2 1.2(7)
C14 N2 C13 O5 177.3(7)
C19 N2 C13 O5 -6.3(11)
C14 N2 C13 O4 1.0(7)
C19 N2 C13 O4 177.5(5)
C13 N2 C14 O6 178.9(7)
C19 N2 C14 O6 2.5(12)
C13 N2 C14 C15 -2.7(8)
C19 N2 C14 C15 -179.0(6)
C13 O4 C15 C16 -115.1(6)
C13 O4 C15 C18 119.9(6)
C13 O4 C15 C14 -2.6(7)
O6 C14 C15 C16 -64.6(10)
N2 C14 C15 C16 116.8(7)
O6 C14 C15 O4 -178.4(7)
N2 C14 C15 O4 3.1(7)
O6 C14 C15 C18 63.6(10)
N2 C14 C15 C18 -115.0(6)
O4 C15 C16 F2 -74.6(8)
C18 C15 C16 F2 47.4(8)
C14 C15 C16 F2 176.4(6)
O4 C15 C16 C17 49.2(8)
C18 C15 C16 C17 171.2(6)
C14 C15 C16 C17 -59.7(8)
C14 N2 C19 C24 -65.0(9)
C13 N2 C19 C24 119.0(7)
C14 N2 C19 C20 113.5(7)
C13 N2 C19 C20 -62.4(8)
C24 C19 C20 C21 1.4(10)
N2 C19 C20 C21 -177.0(6)
C19 C20 C21 C22 -1.7(11)
C20 C21 C22 C23 1.3(11)
C21 C22 C23 C24 -0.6(11)
C20 C19 C24 C23 -0.7(10)
N2 C19 C24 C23 177.7(6)
C22 C23 C24 C19 0.3(11)
